data_7237448
loop_
_publ_author_name
'Lv, Xiu-Liang'
'Xie, Lin-Hua'
'Wang, Bin'
'Zhao, Minjian'
'Cui, Yuanjing'
'Li, Jian-Rong'

_publ_section_title
;
 Flexible metal--organic frameworks for the wavelength-based luminescence
 sensing of aqueous pH
;
_journal_issue 39
_journal_name_full 'Journal of Materials Chemistry C'
_journal_page_first 10628
_journal_paper_doi 10.1039/C8TC03036G
_journal_volume 6
_journal_year 2018
_chemical_formula_sum 'C40 H21 N O16 Zr3'
_chemical_formula_weight 1045.24
_space_group_crystal_system orthorhombic
_space_group_IT_number 71
_space_group_name_Hall '-I 2 2'
_space_group_name_H-M_alt 'I m m m'
_atom_sites_solution_hydrogens geom
_audit_creation_method SHELXL-2014/7
_audit_update_record
;
2017-02-17 deposited with the CCDC.
2018-09-04 downloaded from the CCDC.
;
_cell_angle_alpha 90
_cell_angle_beta 90
_cell_angle_gamma 90
_cell_formula_units_Z 8
_cell_length_a 17.723(5)
_cell_length_b 32.705(3)
_cell_length_c 34.670(4)
_cell_measurement_reflns_used 975
_cell_measurement_temperature 100(2)
_cell_measurement_theta_max 63.5330
_cell_measurement_theta_min 3.8030
_cell_volume 20096(6)
_computing_cell_refinement
; 
'Sat Dec 19 00:02:26 2015' 
;
_computing_data_collection
; 
'Sat Dec 19 00:02:26 2015' 
;
_computing_data_reduction
; 
'Sat Dec 19 00:02:26 2015' 
;
_computing_structure_refinement 'SHELXL-2014/7 (Sheldrick, 2014)'
_diffrn_ambient_temperature 100(2)
_diffrn_detector_area_resol_mean 10.3376
_diffrn_measured_fraction_theta_full 0.999
_diffrn_measured_fraction_theta_max 0.999
_diffrn_measurement_device_type 'SuperNova, Dual, Cu at zero, AtlasS2'
_diffrn_measurement_method '\w scans'
_diffrn_radiation_type CuK\a
_diffrn_radiation_wavelength 1.54178
_diffrn_reflns_av_R_equivalents 0.3270
_diffrn_reflns_av_unetI/netI 0.2558
_diffrn_reflns_Laue_measured_fraction_full 0.999
_diffrn_reflns_Laue_measured_fraction_max 0.999
_diffrn_reflns_limit_h_max 19
_diffrn_reflns_limit_h_min -20
_diffrn_reflns_limit_k_max 32
_diffrn_reflns_limit_k_min -38
_diffrn_reflns_limit_l_max 39
_diffrn_reflns_limit_l_min -40
_diffrn_reflns_number 39298
_diffrn_reflns_point_group_measured_fraction_full 0.999
_diffrn_reflns_point_group_measured_fraction_max 0.999
_diffrn_reflns_theta_full 65.073
_diffrn_reflns_theta_max 65.073
_diffrn_reflns_theta_min 3.716
_diffrn_source 'sealed X-ray tube'
_exptl_absorpt_coefficient_mu 2.769
_exptl_absorpt_correction_T_max 1.00000
_exptl_absorpt_correction_T_min 0.71853
_exptl_absorpt_correction_type multi-scan
_exptl_absorpt_process_details
; 
'Sat Dec 19 00:02:26 2015' 
;
_exptl_crystal_density_diffrn 0.691
_exptl_crystal_description
; 
'Sat Dec 19 00:02:26 2015' 
;
_exptl_crystal_F_000 4128
_exptl_crystal_size_max 0.190
_exptl_crystal_size_mid 0.180
_exptl_crystal_size_min 0.150
_refine_diff_density_max 1.428
_refine_diff_density_min -1.598
_refine_diff_density_rms 0.102
_refine_ls_extinction_method none
_refine_ls_goodness_of_fit_ref 1.052
_refine_ls_hydrogen_treatment constr
_refine_ls_matrix_type full
_refine_ls_number_parameters 286
_refine_ls_number_reflns 9189
_refine_ls_number_restraints 271
_refine_ls_restrained_S_all 1.047
_refine_ls_R_factor_all 0.2695
_refine_ls_R_factor_gt 0.1153
_refine_ls_shift/su_max 0.001
_refine_ls_shift/su_mean 0.000
_refine_ls_structure_factor_coef Fsqd
_refine_ls_weighting_details 'w=1/[\s^2^(Fo^2^)+(0.0178P)^2^] where P=(Fo^2^+2Fc^2^)/3'
_refine_ls_weighting_scheme calc
_refine_ls_wR_factor_gt 0.2145
_refine_ls_wR_factor_ref 0.2653
_reflns_Friedel_coverage 0.000
_reflns_number_gt 2142
_reflns_number_total 9189
_reflns_threshold_expression 'I > 2\s(I)'
_cod_data_source_file c8tc03036g4.cif
_cod_data_source_block shelx_CCDC2
_cod_database_code 7237448
_shelx_shelxl_version_number 2014/7
_shelx_space_group_comment
; 
The symmetry employed for this shelxl refinement is uniquely defined 
by the following loop, which should always be used as a source of 
symmetry information in preference to the above space-group names. 
They are only intended as comments. 
;
_shelx_estimated_absorpt_t_min 0.621
_shelx_estimated_absorpt_t_max 0.682

loop_
_space_group_symop_operation_xyz
'x, y, z'
'-x, -y, z'
'-x, y, -z'
'x, -y, -z'
'x+1/2, y+1/2, z+1/2'
'-x+1/2, -y+1/2, z+1/2'
'-x+1/2, y+1/2, -z+1/2'
'x+1/2, -y+1/2, -z+1/2'
'-x, -y, -z'
'x, y, -z'
'x, -y, z'
'-x, y, z'
'-x+1/2, -y+1/2, -z+1/2'
'x+1/2, y+1/2, -z+1/2'
'x+1/2, -y+1/2, z+1/2'
'-x+1/2, y+1/2, z+1/2'

loop_
_atom_site_label
_atom_site_type_symbol
_atom_site_fract_x
_atom_site_fract_y
_atom_site_fract_z
_atom_site_U_iso_or_equiv
_atom_site_adp_type
_atom_site_occupancy
_atom_site_site_symmetry_order
_atom_site_calc_flag
_atom_site_refinement_flags_posn
_atom_site_refinement_flags_adp
_atom_site_refinement_flags_occupancy
C1 C 0.1207(13) 0.1537(4) 0.5930(3) 0.130(6) Uani 1 1 d . U .
C2 C 0.1526(12) 0.1304(4) 0.6268(4) 0.126(6) Uani 1 1 d . U .
C3 C 0.2048(11) 0.1007(4) 0.6221(4) 0.125(6) Uani 1 1 d . U .
H3 H 0.2240 0.0948 0.5971 0.150 Uiso 1 1 calc R U .
C4 C 0.2294(12) 0.0795(4) 0.6530(4) 0.142(6) Uani 1 1 d . U .
H4 H 0.2618 0.0566 0.6499 0.171 Uiso 1 1 calc R U .
C5 C 0.2044(13) 0.0928(4) 0.6925(4) 0.142(6) Uani 1 1 d . U .
C6 C 0.1588(12) 0.1240(4) 0.6954(4) 0.160(7) Uani 1 1 d . U .
H6 H 0.1490 0.1351 0.7202 0.192 Uiso 1 1 calc R U .
C7 C 0.1239(12) 0.1416(4) 0.6634(4) 0.145(6) Uani 1 1 d . U .
H7 H 0.0830 0.1601 0.6660 0.174 Uiso 1 1 calc R U .
C8 C 0.2430(13) 0.0753(3) 0.7275(4) 0.141(6) Uani 1 1 d . U .
C9 C 0.2561(12) 0.0343(4) 0.7363(4) 0.139(6) Uani 1 1 d . U .
C10 C 0.2855(11) 0.0211(3) 0.7713(3) 0.134(6) Uani 1 1 d . U .
C11 C 0.3108(12) 0.0514(4) 0.7990(4) 0.154(7) Uani 1 1 d . U .
H11 H 0.3416 0.0443 0.8204 0.185 Uiso 1 1 calc R U .
C12 C 0.2876(13) 0.0909(4) 0.7927(4) 0.153(6) Uani 1 1 d . U .
C13 C 0.2641(12) 0.1019(4) 0.7569(4) 0.146(7) Uani 1 1 d . U .
H13 H 0.2620 0.1303 0.7514 0.175 Uiso 1 1 calc R U .
C14 C 0.3140(14) 0.1220(4) 0.8237(4) 0.163(7) Uani 1 1 d . U .
C15 C 0.2963(12) 0.1146(4) 0.8603(4) 0.155(7) Uani 1 1 d . U .
H15 H 0.2693 0.0908 0.8676 0.186 Uiso 1 1 calc R U .
C16 C 0.3197(12) 0.1441(4) 0.8879(4) 0.163(7) Uani 1 1 d . U .
H16 H 0.3077 0.1394 0.9142 0.195 Uiso 1 1 calc R U .
C17 C 0.3561(13) 0.1766(4) 0.8793(4) 0.157(7) Uani 1 1 d . U .
C18 C 0.3711(13) 0.1859(4) 0.8398(4) 0.193(8) Uani 1 1 d . U .
H18 H 0.3972 0.2101 0.8327 0.231 Uiso 1 1 calc R U .
C19 C 0.3459(13) 0.1578(4) 0.8115(4) 0.183(8) Uani 1 1 d . U .
H19 H 0.3510 0.1636 0.7848 0.219 Uiso 1 1 calc R U .
C20 C 0.3821(13) 0.2097(5) 0.9066(4) 0.143(6) Uani 1 1 d . U .
N1 N 0.2277(13) 0.0000 0.7129(4) 0.145(8) Uani 1 2 d S TU P
H1 H 0.2015 0.0000 0.6914 0.173 Uiso 1 2 calc R U P
O5 O 0.0000 0.1656(4) 0.5335(4) 0.123(3) Uani 1 2 d S TU P
O9 O -0.2208(9) 0.2740(4) 0.5000 0.120(4) Uani 1 2 d S TU P
O7 O 0.0000 0.2743(4) 0.5321(4) 0.137(4) Uani 1 2 d S TU P
O8 O -0.0875(10) 0.3423(3) 0.5000 0.140(5) Uani 1 2 d S TU P
O1 O 0.0798(7) 0.1823(2) 0.6016(2) 0.122(4) Uani 1 1 d . U .
O2 O 0.1415(6) 0.1438(2) 0.5588(2) 0.102(4) Uani 1 1 d . U .
O3 O 0.4275(7) 0.2374(2) 0.8984(2) 0.129(5) Uani 1 1 d . U .
O4 O 0.3553(8) 0.2017(3) 0.9427(3) 0.147(5) Uani 1 1 d . U .
O11 O -0.0883(9) 0.0982(3) 0.5000 0.121(5) Uani 1 2 d S TU P
O6 O -0.1048(6) 0.2212(2) 0.5349(2) 0.117(3) Uani 1 1 d . U .
O10 O -0.2235(10) 0.1685(4) 0.5000 0.119(4) Uani 1 2 d S TU P
Zr01 Zr -0.10067(16) 0.16690(5) 0.5000 0.1045(10) Uani 1 2 d S TU P
Zr02 Zr 0.0000 0.22215(5) 0.57000(4) 0.1088(10) Uani 1 2 d S TU P
Zr03 Zr -0.10023(16) 0.27584(5) 0.5000 0.1083(10) Uani 1 2 d S TU P

loop_
_atom_site_aniso_label
_atom_site_aniso_U_11
_atom_site_aniso_U_22
_atom_site_aniso_U_33
_atom_site_aniso_U_23
_atom_site_aniso_U_13
_atom_site_aniso_U_12
C1 0.302(17) 0.058(9) 0.030(5) 0.003(6) -0.004(9) 0.043(9)
C2 0.303(18) 0.036(7) 0.039(5) -0.007(5) -0.033(9) 0.019(8)
C3 0.273(19) 0.060(9) 0.042(6) -0.011(6) -0.034(10) 0.018(9)
C4 0.320(19) 0.054(9) 0.053(6) 0.005(7) -0.015(11) 0.032(10)
C5 0.333(19) 0.055(8) 0.039(5) 0.005(6) -0.024(9) 0.037(10)
C6 0.37(2) 0.072(10) 0.039(6) 0.006(7) -0.009(11) 0.066(11)
C7 0.35(2) 0.044(8) 0.043(6) 0.006(6) -0.016(10) 0.047(10)
C8 0.345(18) 0.026(6) 0.050(6) 0.006(5) -0.050(10) 0.002(10)
C9 0.329(18) 0.041(6) 0.047(7) 0.001(6) -0.056(10) 0.002(10)
C10 0.319(19) 0.049(7) 0.035(6) 0.009(5) -0.034(9) 0.024(10)
C11 0.34(2) 0.076(8) 0.049(8) -0.005(7) -0.062(11) 0.014(13)
C12 0.345(19) 0.050(7) 0.064(7) -0.008(6) -0.071(11) -0.007(11)
C13 0.34(2) 0.052(7) 0.045(7) -0.006(6) -0.030(10) 0.018(12)
C14 0.37(2) 0.060(8) 0.057(6) -0.009(7) -0.026(12) -0.057(11)
C15 0.34(2) 0.059(9) 0.061(7) -0.009(7) -0.041(13) -0.069(11)
C16 0.37(2) 0.056(9) 0.058(7) 0.004(7) -0.042(12) -0.083(11)
C17 0.36(2) 0.068(9) 0.047(6) -0.010(6) -0.027(12) -0.091(10)
C18 0.45(2) 0.082(10) 0.049(6) -0.010(7) -0.006(14) -0.107(13)
C19 0.44(2) 0.065(9) 0.046(7) -0.014(7) -0.008(13) -0.069(12)
C20 0.303(19) 0.075(10) 0.051(6) -0.002(7) -0.046(11) -0.068(10)
N1 0.36(3) 0.020(6) 0.053(9) 0.000 -0.045(12) 0.000
O5 0.188(8) 0.102(6) 0.081(9) -0.049(7) 0.000 0.000
O9 0.201(7) 0.088(8) 0.071(9) 0.000 0.000 0.018(7)
O7 0.199(8) 0.106(6) 0.106(11) 0.047(7) 0.000 0.000
O8 0.290(16) 0.042(5) 0.087(10) 0.000 0.000 0.014(7)
O1 0.281(12) 0.054(5) 0.031(4) -0.019(4) -0.018(5) 0.046(6)
O2 0.217(12) 0.044(5) 0.046(4) 0.013(4) 0.000(7) 0.040(7)
O3 0.295(15) 0.035(5) 0.056(5) -0.005(4) -0.045(7) -0.054(6)
O4 0.304(15) 0.080(7) 0.059(5) -0.015(5) -0.027(8) -0.064(9)
O11 0.272(15) 0.049(5) 0.044(6) 0.000 0.000 -0.024(7)
O6 0.247(8) 0.055(4) 0.051(5) 0.007(4) -0.029(6) 0.001(5)
O10 0.208(7) 0.095(9) 0.055(8) 0.000 0.000 -0.016(7)
Zr01 0.223(3) 0.0561(11) 0.0347(8) 0.000 0.000 0.0043(16)
Zr02 0.240(3) 0.0530(10) 0.0337(7) -0.0021(8) 0.000 0.000
Zr03 0.231(3) 0.0548(10) 0.0388(8) 0.000 0.000 0.0030(18)

loop_
_atom_type_symbol
_atom_type_description
_atom_type_scat_dispersion_real
_atom_type_scat_dispersion_imag
_atom_type_scat_source
C C 0.0181 0.0091 'International Tables Vol C Tables 4.2.6.8 and 6.1.1.4'
H H 0.0000 0.0000 'International Tables Vol C Tables 4.2.6.8 and 6.1.1.4'
N N 0.0311 0.0180 'International Tables Vol C Tables 4.2.6.8 and 6.1.1.4'
O O 0.0492 0.0322 'International Tables Vol C Tables 4.2.6.8 and 6.1.1.4'
Zr Zr -0.1862 2.2449 'International Tables Vol C Tables 4.2.6.8 and 6.1.1.4'

loop_
_geom_angle_atom_site_label_1
_geom_angle_atom_site_label_2
_geom_angle_atom_site_label_3
_geom_angle
_geom_angle_site_symmetry_1
_geom_angle_site_symmetry_3
O1 C1 O2 126.1(13) . .
O1 C1 C2 114.9(12) . .
O2 C1 C2 118.9(15) . .
C3 C2 C7 122.7(13) . .
C3 C2 C1 121.8(14) . .
C7 C2 C1 115.5(16) . .
C4 C3 C2 119.7(15) . .
C4 C3 H3 120.2 . .
C2 C3 H3 120.2 . .
C3 C4 C5 118.6(15) . .
C3 C4 H4 120.7 . .
C5 C4 H4 120.7 . .
C6 C5 C8 121.1(14) . .
C6 C5 C4 118.6(14) . .
C8 C5 C4 119.3(17) . .
C5 C6 C7 122.5(14) . .
C5 C6 H6 118.8 . .
C7 C6 H6 118.8 . .
C6 C7 C2 116.6(17) . .
C6 C7 H7 121.7 . .
C2 C7 H7 121.7 . .
C13 C8 C9 113.3(13) . .
C13 C8 C5 118.5(12) . .
C9 C8 C5 128.1(13) . .
C10 C9 C8 123.5(12) . .
C10 C9 N1 111.9(12) . .
C8 C9 N1 123.7(14) . .
C9 C10 C10 108.1(7) . 11
C9 C10 C11 118.8(11) . .
C10 C10 C11 133.1(7) 11 .
C12 C11 C10 116.4(14) . .
C12 C11 H11 121.8 . .
C10 C11 H11 121.8 . .
C13 C12 C11 119.1(14) . .
C13 C12 C14 123.6(14) . .
C11 C12 C14 114.5(15) . .
C12 C13 C8 126.1(14) . .
C12 C13 H13 117.0 . .
C8 C13 H13 117.0 . .
C15 C14 C19 123.3(14) . .
C15 C14 C12 118.1(16) . .
C19 C14 C12 118.1(14) . .
C14 C15 C16 116.9(15) . .
C14 C15 H15 121.6 . .
C16 C15 H15 121.6 . .
C17 C16 C15 123.5(15) . .
C17 C16 H16 118.2 . .
C15 C16 H16 118.2 . .
C16 C17 C18 119.7(14) . .
C16 C17 C20 127.0(15) . .
C18 C17 C20 113.1(14) . .
C17 C18 C19 117.9(14) . .
C17 C18 H18 121.1 . .
C19 C18 H18 121.1 . .
C14 C19 C18 118.1(14) . .
C14 C19 H19 121.0 . .
C18 C19 H19 121.0 . .
O3 C20 O4 125.1(14) . .
O3 C20 C17 125.0(16) . .
O4 C20 C17 109.4(14) . .
C9 N1 C9 99.2(16) . 11
C9 N1 H1 130.4 . .
C9 N1 H1 130.4 11 .
Zr01 O5 Zr01 113.8(6) 3_556 .
Zr01 O5 Zr02 106.9(4) 3_556 .
Zr01 O5 Zr02 106.9(4) . .
Zr03 O7 Zr03 115.9(7) 3_556 .
Zr03 O7 Zr02 110.0(4) 3_556 .
Zr03 O7 Zr02 110.0(4) . .
C1 O1 Zr02 135.2(8) . .
C1 O2 Zr01 130.4(10) . 3_556
C20 O3 Zr02 135.9(9) . 13_556
C20 O4 Zr03 128.6(11) . 15
Zr03 O6 Zr02 105.3(4) . .
Zr03 O6 Zr01 111.6(3) . .
Zr02 O6 Zr01 107.0(4) . .
O5 Zr01 O5 66.2(6) 10_556 .
O5 Zr01 O6 74.8(4) 10_556 10_556
O5 Zr01 O6 110.6(5) . 10_556
O5 Zr01 O6 110.6(5) 10_556 .
O5 Zr01 O6 74.8(4) . .
O6 Zr01 O6 68.5(4) 10_556 .
O5 Zr01 O10 146.9(3) 10_556 .
O5 Zr01 O10 146.9(3) . .
O6 Zr01 O10 86.9(4) 10_556 .
O6 Zr01 O10 86.9(4) . .
O5 Zr01 O11 84.2(5) 10_556 .
O5 Zr01 O11 84.2(5) . .
O6 Zr01 O11 145.6(2) 10_556 .
O6 Zr01 O11 145.6(2) . .
O10 Zr01 O11 97.0(5) . .
O5 Zr01 O2 76.8(4) 10_556 3_556
O5 Zr01 O2 138.0(4) . 3_556
O6 Zr01 O2 76.2(3) 10_556 3_556
O6 Zr01 O2 139.6(3) . 3_556
O10 Zr01 O2 72.1(3) . 3_556
O11 Zr01 O2 72.7(3) . 3_556
O5 Zr01 O2 138.0(4) 10_556 12
O5 Zr01 O2 76.8(4) . 12
O6 Zr01 O2 139.6(3) 10_556 12
O6 Zr01 O2 76.2(3) . 12
O10 Zr01 O2 72.1(3) . 12
O11 Zr01 O2 72.7(3) . 12
O2 Zr01 O2 125.7(4) 3_556 12
O5 Zr01 Zr02 37.6(3) 10_556 10_556
O5 Zr01 Zr02 87.8(4) . 10_556
O6 Zr01 Zr02 37.2(3) 10_556 10_556
O6 Zr01 Zr02 88.9(2) . 10_556
O10 Zr01 Zr02 119.7(2) . 10_556
O11 Zr01 Zr02 117.5(3) . 10_556
O2 Zr01 Zr02 73.4(2) 3_556 10_556
O2 Zr01 Zr02 160.8(2) 12 10_556
O5 Zr01 Zr02 87.8(4) 10_556 .
O5 Zr01 Zr02 37.6(3) . .
O6 Zr01 Zr02 88.9(2) 10_556 .
O6 Zr01 Zr02 37.2(3) . .
O10 Zr01 Zr02 119.7(2) . .
O11 Zr01 Zr02 117.5(3) . .
O2 Zr01 Zr02 160.8(2) 3_556 .
O2 Zr01 Zr02 73.4(2) 12 .
Zr02 Zr01 Zr02 87.41(7) 10_556 .
O5 Zr01 Zr01 33.1(3) 10_556 3_556
O5 Zr01 Zr01 33.1(3) . 3_556
O6 Zr01 Zr01 91.9(3) 10_556 3_556
O6 Zr01 Zr01 91.9(3) . 3_556
O10 Zr01 Zr01 178.6(3) . 3_556
O11 Zr01 Zr01 84.4(4) . 3_556
O2 Zr01 Zr01 108.4(3) 3_556 3_556
O2 Zr01 Zr01 108.4(3) 12 3_556
Zr02 Zr01 Zr01 59.47(4) 10_556 3_556
Zr02 Zr01 Zr01 59.47(4) . 3_556
O5 Zr01 Zr03 91.1(4) 10_556 .
O5 Zr01 Zr03 91.1(4) . .
O6 Zr01 Zr03 34.3(2) 10_556 .
O6 Zr01 Zr03 34.3(2) . .
O10 Zr01 Zr03 88.7(3) . .
O11 Zr01 Zr03 174.3(4) . .
O2 Zr01 Zr03 109.3(2) 3_556 .
O2 Zr01 Zr03 109.3(2) 12 .
Zr02 Zr01 Zr03 58.97(5) 10_556 .
Zr02 Zr01 Zr03 58.97(5) . .
Zr01 Zr01 Zr03 89.87(7) 3_556 .
O7 Zr02 O6 71.1(3) . .
O7 Zr02 O6 71.1(3) . 12
O6 Zr02 O6 113.4(5) . 12
O7 Zr02 O3 79.9(4) . 13_556
O6 Zr02 O3 142.2(3) . 13_556
O6 Zr02 O3 77.8(4) 12 13_556
O7 Zr02 O3 79.9(4) . 8_456
O6 Zr02 O3 77.8(4) . 8_456
O6 Zr02 O3 142.2(4) 12 8_456
O3 Zr02 O3 73.6(6) 13_556 8_456
O7 Zr02 O5 108.0(5) . .
O6 Zr02 O5 71.3(3) . .
O6 Zr02 O5 71.3(3) 12 .
O3 Zr02 O5 142.8(3) 13_556 .
O3 Zr02 O5 142.8(3) 8_456 .
O7 Zr02 O1 140.2(3) . .
O6 Zr02 O1 142.9(3) . .
O6 Zr02 O1 74.3(3) 12 .
O3 Zr02 O1 74.1(3) 13_556 .
O3 Zr02 O1 119.5(3) 8_456 .
O5 Zr02 O1 78.1(3) . .
O7 Zr02 O1 140.2(3) . 12
O6 Zr02 O1 74.3(3) . 12
O6 Zr02 O1 142.9(3) 12 12
O3 Zr02 O1 119.5(3) 13_556 12
O3 Zr02 O1 74.1(3) 8_456 12
O5 Zr02 O1 78.1(3) . 12
O1 Zr02 O1 79.4(6) . 12
O7 Zr02 Zr03 34.43(17) . 3_556
O6 Zr02 Zr03 92.9(2) . 3_556
O6 Zr02 Zr03 36.7(2) 12 3_556
O3 Zr02 Zr03 74.9(2) 13_556 3_556
O3 Zr02 Zr03 110.6(2) 8_456 3_556
O5 Zr02 Zr03 91.3(3) . 3_556
O1 Zr02 Zr03 108.4(3) . 3_556
O1 Zr02 Zr03 165.4(2) 12 3_556
O7 Zr02 Zr03 34.43(17) . .
O6 Zr02 Zr03 36.7(2) . .
O6 Zr02 Zr03 92.9(2) 12 .
O3 Zr02 Zr03 110.6(2) 13_556 .
O3 Zr02 Zr03 74.9(2) 8_456 .
O5 Zr02 Zr03 91.3(3) . .
O1 Zr02 Zr03 165.4(2) . .
O1 Zr02 Zr03 108.4(3) 12 .
Zr03 Zr02 Zr03 61.34(9) 3_556 .
O7 Zr02 Zr01 89.2(3) . 3_556
O6 Zr02 Zr01 92.2(2) . 3_556
O6 Zr02 Zr01 35.8(2) 12 3_556
O3 Zr02 Zr01 111.4(3) 13_556 3_556
O3 Zr02 Zr01 167.0(2) 8_456 3_556
O5 Zr02 Zr01 35.46(18) . 3_556
O1 Zr02 Zr01 73.4(2) . 3_556
O1 Zr02 Zr01 111.3(2) 12 3_556
Zr03 Zr02 Zr01 61.23(4) 3_556 3_556
Zr03 Zr02 Zr01 92.12(5) . 3_556
O7 Zr02 Zr01 89.2(3) . .
O6 Zr02 Zr01 35.8(2) . .
O6 Zr02 Zr01 92.2(2) 12 .
O3 Zr02 Zr01 167.0(2) 13_556 .
O3 Zr02 Zr01 111.4(3) 8_456 .
O5 Zr02 Zr01 35.46(18) . .
O1 Zr02 Zr01 111.3(2) . .
O1 Zr02 Zr01 73.4(2) 12 .
Zr03 Zr02 Zr01 92.12(5) 3_556 .
Zr03 Zr02 Zr01 61.24(4) . .
Zr01 Zr02 Zr01 61.05(9) 3_556 .
O7 Zr03 O7 64.0(7) . 10_556
O7 Zr03 O9 147.8(3) . .
O7 Zr03 O9 147.8(3) 10_556 .
O7 Zr03 O6 73.4(4) . .
O7 Zr03 O6 108.0(5) 10_556 .
O9 Zr03 O6 86.6(4) . .
O7 Zr03 O6 108.0(5) . 10_556
O7 Zr03 O6 73.4(4) 10_556 10_556
O9 Zr03 O6 86.6(4) . 10_556
O6 Zr03 O6 68.1(4) . 10_556
O7 Zr03 O8 86.3(6) . .
O7 Zr03 O8 86.3(6) 10_556 .
O9 Zr03 O8 97.5(6) . .
O6 Zr03 O8 145.8(2) . .
O6 Zr03 O8 145.8(2) 10_556 .
O7 Zr03 O4 80.6(5) . 8_456
O7 Zr03 O4 140.3(5) 10_556 8_456
O9 Zr03 O4 70.2(4) . 8_456
O6 Zr03 O4 76.3(3) . 8_456
O6 Zr03 O4 138.4(4) 10_556 8_456
O8 Zr03 O4 73.3(3) . 8_456
O7 Zr03 O4 140.3(5) . 15_454
O7 Zr03 O4 80.6(5) 10_556 15_454
O9 Zr03 O4 70.2(4) . 15_454
O6 Zr03 O4 138.4(4) . 15_454
O6 Zr03 O4 76.3(3) 10_556 15_454
O8 Zr03 O4 73.3(3) . 15_454
O4 Zr03 O4 123.2(6) 8_456 15_454
O7 Zr03 Zr02 85.7(4) . 10_556
O7 Zr03 Zr02 35.5(3) 10_556 10_556
O9 Zr03 Zr02 119.7(2) . 10_556
O6 Zr03 Zr02 89.5(2) . 10_556
O6 Zr03 Zr02 38.0(3) 10_556 10_556
O8 Zr03 Zr02 116.7(3) . 10_556
O4 Zr03 Zr02 162.6(3) 8_456 10_556
O4 Zr03 Zr02 74.2(3) 15_454 10_556
O7 Zr03 Zr02 35.5(3) . .
O7 Zr03 Zr02 85.7(4) 10_556 .
O9 Zr03 Zr02 119.7(2) . .
O6 Zr03 Zr02 38.0(3) . .
O6 Zr03 Zr02 89.5(2) 10_556 .
O8 Zr03 Zr02 116.7(3) . .
O4 Zr03 Zr02 74.2(3) 8_456 .
O4 Zr03 Zr02 162.6(3) 15_454 .
Zr02 Zr03 Zr02 88.35(7) 10_556 .
O7 Zr03 Zr03 32.1(3) . 3_556
O7 Zr03 Zr03 32.1(3) 10_556 3_556
O9 Zr03 Zr03 178.4(4) . 3_556
O6 Zr03 Zr03 92.1(3) . 3_556
O6 Zr03 Zr03 92.1(3) 10_556 3_556
O8 Zr03 Zr03 84.1(5) . 3_556
O4 Zr03 Zr03 110.4(3) 8_456 3_556
O4 Zr03 Zr03 110.4(3) 15_454 3_556
Zr02 Zr03 Zr03 59.33(4) 10_556 3_556
Zr02 Zr03 Zr03 59.33(5) . 3_556
O7 Zr03 Zr01 88.7(4) . .
O7 Zr03 Zr01 88.7(4) 10_556 .
O9 Zr03 Zr01 88.3(4) . .
O6 Zr03 Zr01 34.1(2) . .
O6 Zr03 Zr01 34.1(2) 10_556 .
O8 Zr03 Zr01 174.2(5) . .
O4 Zr03 Zr01 108.9(3) 8_456 .
O4 Zr03 Zr01 108.9(3) 15_454 .
Zr02 Zr03 Zr01 59.79(5) 10_556 .
Zr02 Zr03 Zr01 59.79(5) . .
Zr03 Zr03 Zr01 90.12(7) 3_556 .

loop_
_geom_bond_atom_site_label_1
_geom_bond_atom_site_label_2
_geom_bond_distance
_geom_bond_site_symmetry_2
C1 O1 1.219(17) .
C1 O2 1.285(14) .
C1 C2 1.508(18) .
C2 C3 1.35(2) .
C2 C7 1.414(18) .
C3 C4 1.350(16) .
C3 H3 0.9500 .
C4 C5 1.504(18) .
C4 H4 0.9500 .
C5 C6 1.31(2) .
C5 C8 1.506(18) .
C6 C7 1.395(18) .
C6 H6 0.9500 .
C7 H7 0.9500 .
C8 C13 1.390(16) .
C8 C9 1.396(15) .
C9 C10 1.390(16) .
C9 N1 1.473(16) .
C10 C10 1.38(2) 11
C10 C11 1.450(16) .
C11 C12 1.374(17) .
C11 H11 0.9500 .
C12 C13 1.355(17) .
C12 C14 1.553(17) .
C13 H13 0.9500 .
C14 C15 1.329(19) .
C14 C19 1.365(19) .
C15 C16 1.420(16) .
C15 H15 0.9500 .
C16 C17 1.279(18) .
C16 H16 0.9500 .
C17 C18 1.426(18) .
C17 C20 1.513(17) .
C18 C19 1.418(17) .
C18 H18 0.9500 .
C19 H19 0.9500 .
C20 O3 1.245(19) .
C20 O4 1.362(17) .
N1 C9 1.473(16) 11
N1 H1 0.8800 .
O5 Zr01 2.130(7) 3_556
O5 Zr01 2.130(7) .
O5 Zr02 2.240(11) .
O9 Zr03 2.138(16) .
O7 Zr03 2.096(7) 3_556
O7 Zr03 2.096(7) .
O7 Zr02 2.154(12) .
O8 Zr03 2.184(11) .
O1 Zr02 2.214(9) .
O2 Zr01 2.290(8) 3_556
O3 Zr02 2.145(9) 13_556
O4 Zr03 2.260(9) 15
O11 Zr01 2.258(11) .
O6 Zr03 2.159(8) .
O6 Zr02 2.221(9) .
O6 Zr01 2.149(8) .
O10 Zr01 2.177(17) .
Zr01 O5 2.130(7) 10_556
Zr01 O6 2.149(8) 10_556
Zr01 O2 2.290(8) 3_556
Zr01 O2 2.290(8) 12
Zr01 Zr02 3.513(2) 10_556
Zr01 Zr02 3.513(2) .
Zr01 Zr01 3.568(6) 3_556
Zr01 Zr03 3.563(2) .
Zr02 O6 2.221(9) 12
Zr02 O3 2.145(9) 13_556
Zr02 O3 2.145(9) 8_456
Zr02 O1 2.214(9) 12
Zr02 Zr03 3.483(2) 3_556
Zr02 Zr03 3.483(2) .
Zr02 Zr01 3.513(2) 3_556
Zr03 O7 2.096(7) 10_556
Zr03 O6 2.160(8) 10_556
Zr03 O4 2.260(9) 8_456
Zr03 O4 2.260(9) 15_454
Zr03 Zr02 3.483(2) 10_556
Zr03 Zr03 3.553(6) 3_556
